data_7128615
loop_
_publ_author_name
'van Wyk, Lisa M.'
'Loots, Leigh'
'Barbour, Leonard J.'

_publ_section_title
;
 Tuning extreme anisotropic thermal expansion in 1D coordination polymers
 through metal selection and solid solutions.
;
_journal_issue 62
_journal_name_full 'Chemical communications (Cambridge, England)'
_journal_page_first 7693
_journal_page_last 7696
_journal_paper_doi 10.1039/d1cc01717a
_journal_volume 57
_journal_year 2021
_chemical_formula_moiety 'C24 H16 Cd0.17 N2 Ni0.83 O4'
_chemical_formula_sum 'C24 H16 Cd0.17 N2 Ni0.83 O4'
_chemical_formula_weight 464.22
_chemical_name_common CdNiCP_HTphase
_chemical_properties_physical Deliquescent
_space_group_crystal_system monoclinic
_space_group_IT_number 14
_space_group_name_Hall '-P 2yn'
_space_group_name_H-M_alt 'P 1 21/n 1'
_atom_sites_solution_hydrogens geom
_atom_sites_solution_primary 'dual space'
_atom_sites_solution_secondary difmap
_audit_creation_method SHELXL-2018/3
_audit_update_record
;
2021-02-27 deposited with the CCDC.	2021-07-05 downloaded from the CCDC.
;
_cell_angle_alpha 90
_cell_angle_beta 98.895(7)
_cell_angle_gamma 90
_cell_formula_units_Z 4
_cell_length_a 7.6318(15)
_cell_length_b 26.288(6)
_cell_length_c 16.739(4)
_cell_measurement_reflns_used 9975
_cell_measurement_temperature 270(2)
_cell_measurement_theta_max 23.18
_cell_measurement_theta_min 2.46
_cell_volume 3317.9(13)
_computing_cell_refinement 'SAINT V8.38A (Bruker, 2016)'
_computing_data_collection 'APEX3 (Bruker, 2017)'
_computing_data_reduction 'SAINT V8.38A (Bruker, 2016)'
_computing_molecular_graphics 'X-Seed (Barbour, 2001; Atwood & Barbour, 2003)'
_computing_structure_refinement 'SHELXL-2018/3 (Sheldrick, 2018)'
_computing_structure_solution 'SHELXT 2018/2 (Sheldrick, 2018)'
_diffrn_ambient_temperature 270(2)
_diffrn_measured_fraction_theta_full 0.998
_diffrn_measured_fraction_theta_max 0.998
_diffrn_measurement_device_type 'Bruker D8 VENTURE'
_diffrn_radiation_type MoK\a
_diffrn_radiation_wavelength 0.71073
_diffrn_reflns_av_R_equivalents 0.1118
_diffrn_reflns_av_unetI/netI 0.0690
_diffrn_reflns_Laue_measured_fraction_full 0.998
_diffrn_reflns_Laue_measured_fraction_max 0.998
_diffrn_reflns_limit_h_max 8
_diffrn_reflns_limit_h_min -9
_diffrn_reflns_limit_k_max 31
_diffrn_reflns_limit_k_min -31
_diffrn_reflns_limit_l_max 19
_diffrn_reflns_limit_l_min -19
_diffrn_reflns_number 48308
_diffrn_reflns_point_group_measured_fraction_full 0.998
_diffrn_reflns_point_group_measured_fraction_max 0.998
_diffrn_reflns_theta_full 25.027
_diffrn_reflns_theta_max 25.027
_diffrn_reflns_theta_min 2.582
_diffrn_source 'microfocus sealed tube'
_exptl_absorpt_coefficient_mu 0.618
_exptl_absorpt_correction_T_max 0.2594
_exptl_absorpt_correction_T_min 0.1914
_exptl_absorpt_correction_type multi-scan
_exptl_absorpt_process_details 'SADABS, 2016/2'
_exptl_crystal_colour Green
_exptl_crystal_density_diffrn 0.929
_exptl_crystal_description Rod
_exptl_crystal_F_000 949.6
_exptl_crystal_recrystallization_method Solvothermal
_exptl_crystal_size_max 0.388
_exptl_crystal_size_mid 0.168
_exptl_crystal_size_min 0.124
_refine_diff_density_max 0.323
_refine_diff_density_min -0.650
_refine_diff_density_rms 0.066
_refine_ls_extinction_method none
_refine_ls_goodness_of_fit_ref 1.038
_refine_ls_hydrogen_treatment constr
_refine_ls_matrix_type full
_refine_ls_number_parameters 561
_refine_ls_number_reflns 5839
_refine_ls_number_restraints 1595
_refine_ls_restrained_S_all 0.925
_refine_ls_R_factor_all 0.0991
_refine_ls_R_factor_gt 0.0694
_refine_ls_shift/su_max 0.000
_refine_ls_shift/su_mean 0.000
_refine_ls_structure_factor_coef Fsqd
_refine_ls_weighting_details 'w=1/[\s^2^(Fo^2^)+(0.0887P)^2^+5.3095P] where P=(Fo^2^+2Fc^2^)/3'
_refine_ls_weighting_scheme calc
_refine_ls_wR_factor_gt 0.1862
_refine_ls_wR_factor_ref 0.2036
_reflns_Friedel_coverage 0.000
_reflns_number_gt 3943
_reflns_number_total 5839
_reflns_threshold_expression 'I > 2\s(I)'
_cod_data_source_file d1cc01717a3.cif
_cod_data_source_block CdNiCP_HTphase
_cod_depositor_comments 'Adding full bibliography for 7128604--7128617.cif.'
_cod_original_cell_volume 3317.9(12)
_cod_original_sg_symbol_H-M 'P 21/n'
_cod_database_code 7128615
_shelx_shelxl_version_number 2018/3
_shelx_space_group_comment
;
The symmetry employed for this shelxl refinement is uniquely defined
by the following loop, which should always be used as a source of
symmetry information in preference to the above space-group names.
They are only intended as comments.
;
_shelx_estimated_absorpt_t_min 0.795
_shelx_estimated_absorpt_t_max 0.927

loop_
_space_group_symop_operation_xyz
'x, y, z'
'-x+1/2, y+1/2, -z+1/2'
'-x, -y, -z'
'x-1/2, -y-1/2, z-1/2'

loop_
_atom_site_label
_atom_site_type_symbol
_atom_site_fract_x
_atom_site_fract_y
_atom_site_fract_z
_atom_site_U_iso_or_equiv
_atom_site_adp_type
_atom_site_occupancy
_atom_site_site_symmetry_order
_atom_site_calc_flag
_atom_site_refinement_flags_posn
_atom_site_refinement_flags_adp
_atom_site_refinement_flags_occupancy
_atom_site_disorder_assembly
_atom_site_disorder_group
Cd1 Cd 0.2805(16) 0.8910(4) 0.0522(7) 0.0444(15) Uani 0.17 1 d . U P . .
Ni1 Ni 0.2616(5) 0.88549(15) 0.0652(3) 0.0513(10) Uani 0.83 1 d . U P . .
O1A O 0.530(4) 0.8771(16) 0.1022(19) 0.062(5) Uani 0.528(6) 1 d D U P A 1
O2A O 0.357(2) 0.8498(8) 0.1851(10) 0.076(5) Uani 0.528(6) 1 d D U P A 1
O3A O 1.684(2) 0.6809(10) 0.4955(11) 0.060(4) Uani 0.528(6) 1 d D U P A 1
O4A O 1.482(3) 0.6339(9) 0.5398(16) 0.049(4) Uani 0.528(6) 1 d D U P A 1
C1A C 0.510(2) 0.8534(13) 0.1654(15) 0.068(5) Uani 0.528(6) 1 d D U P A 1
C2A C 0.6676(19) 0.8357(6) 0.2225(8) 0.069(4) Uani 0.528(6) 1 d D U P A 1
C3A C 0.836(2) 0.8375(18) 0.202(2) 0.068(5) Uani 0.528(6) 1 d D U P A 1
H3A H 0.855638 0.853539 0.154508 0.081 Uiso 0.528(6) 1 calc R U P A 1
C4A C 0.976(2) 0.8152(10) 0.2527(15) 0.067(5) Uani 0.528(6) 1 d D U P A 1
H4A H 1.088809 0.816234 0.238290 0.081 Uiso 0.528(6) 1 calc R U P A 1
C5A C 0.9534(13) 0.7917(5) 0.3233(8) 0.073(3) Uani 0.528(6) 1 d D U P A 1
C6A C 0.7871(13) 0.7920(5) 0.3464(8) 0.083(3) Uani 0.528(6) 1 d D U P A 1
H6A H 0.769442 0.776718 0.394648 0.100 Uiso 0.528(6) 1 calc R U P A 1
C7A C 0.6441(14) 0.8155(5) 0.2963(8) 0.081(3) Uani 0.528(6) 1 d D U P A 1
H7A H 0.533647 0.817453 0.313037 0.097 Uiso 0.528(6) 1 calc R U P A 1
C8A C 1.1025(13) 0.7620(5) 0.3724(8) 0.072(3) Uani 0.528(6) 1 d D U P A 1
C9A C 1.2766(13) 0.7785(5) 0.3767(8) 0.080(3) Uani 0.528(6) 1 d D U P A 1
H9A H 1.300921 0.809138 0.352842 0.096 Uiso 0.528(6) 1 calc R U P A 1
C10A C 1.4151(13) 0.7491(5) 0.4171(8) 0.074(3) Uani 0.528(6) 1 d D U P A 1
H10A H 1.531965 0.759494 0.418561 0.089 Uiso 0.528(6) 1 calc R U P A 1
C11A C 1.3773(19) 0.7035(5) 0.4555(9) 0.063(4) Uani 0.528(6) 1 d D U P A 1
C12A C 1.204(2) 0.6930(16) 0.461(2) 0.064(5) Uani 0.528(6) 1 d D U P A 1
H12A H 1.177041 0.666507 0.494149 0.077 Uiso 0.528(6) 1 calc R U P A 1
C13A C 1.067(2) 0.7218(11) 0.4176(17) 0.064(5) Uani 0.528(6) 1 d D U P A 1
H13A H 0.949555 0.713120 0.419860 0.077 Uiso 0.528(6) 1 calc R U P A 1
C14A C 1.523(2) 0.6704(11) 0.4973(16) 0.056(4) Uani 0.528(6) 1 d D U P A 1
N1A N 0.248(3) 0.9538(5) 0.1233(8) 0.063(3) Uani 0.63(2) 1 d D U P A 3
N2A N 0.274(4) 0.9379(5) -0.0311(9) 0.058(3) Uani 0.63(2) 1 d D U P A 3
C15A C 0.236(3) 0.9593(6) 0.2014(10) 0.085(3) Uani 0.63(2) 1 d D U P A 3
H15A H 0.245569 0.930209 0.233490 0.102 Uiso 0.63(2) 1 calc R U P A 3
C16A C 0.209(2) 1.0046(7) 0.2377(10) 0.100(4) Uani 0.63(2) 1 d D U P A 3
H16A H 0.204667 1.007482 0.292705 0.120 Uiso 0.63(2) 1 calc R U P A 3
C17A C 0.189(2) 1.0469(6) 0.1847(11) 0.090(4) Uani 0.63(2) 1 d D U P A 3
H17A H 0.164132 1.078345 0.205705 0.108 Uiso 0.63(2) 1 calc R U P A 3
C18A C 0.204(2) 1.0442(5) 0.1052(10) 0.078(3) Uani 0.63(2) 1 d D U P A 3
H18A H 0.195003 1.072706 0.071875 0.093 Uiso 0.63(2) 1 calc R U P A 3
C19A C 0.233(3) 0.9952(5) 0.0770(9) 0.063(3) Uani 0.63(2) 1 d D U P A 3
C20A C 0.253(3) 0.9873(4) -0.0103(9) 0.055(3) Uani 0.63(2) 1 d D U P A 3
C21A C 0.251(2) 1.0263(5) -0.0665(10) 0.068(3) Uani 0.63(2) 1 d D U P A 3
H21A H 0.234943 1.059946 -0.052076 0.081 Uiso 0.63(2) 1 calc R U P A 3
C22A C 0.272(2) 1.0135(6) -0.1443(10) 0.077(3) Uani 0.63(2) 1 d D U P A 3
H22A H 0.267410 1.038542 -0.183814 0.092 Uiso 0.63(2) 1 calc R U P A 3
C23A C 0.302(2) 0.9633(6) -0.1632(9) 0.079(3) Uani 0.63(2) 1 d D U P A 3
H23A H 0.320939 0.954257 -0.214842 0.095 Uiso 0.63(2) 1 calc R U P A 3
C24A C 0.302(2) 0.9274(5) -0.1044(9) 0.070(3) Uani 0.63(2) 1 d D U P A 3
H24A H 0.323688 0.893803 -0.117052 0.083 Uiso 0.63(2) 1 calc R U P A 3
O1B O 0.542(4) 0.8732(18) 0.091(2) 0.055(5) Uani 0.472(6) 1 d D U P A 2
O2B O 0.348(2) 0.8398(9) 0.1589(10) 0.056(3) Uani 0.472(6) 1 d D U P A 2
O3B O 1.692(3) 0.6750(11) 0.4710(12) 0.060(4) Uani 0.472(6) 1 d D U P A 2
O4B O 1.511(3) 0.6278(10) 0.5287(16) 0.042(3) Uani 0.472(6) 1 d D U P A 2
C1B C 0.509(2) 0.8476(13) 0.1512(15) 0.060(4) Uani 0.472(6) 1 d D U P A 2
C2B C 0.654(2) 0.8189(6) 0.2003(10) 0.068(4) Uani 0.472(6) 1 d D U P A 2
C3B C 0.828(2) 0.831(2) 0.195(3) 0.067(5) Uani 0.472(6) 1 d D U P A 2
H3B H 0.851308 0.857298 0.159726 0.080 Uiso 0.472(6) 1 calc R U P A 2
C4B C 0.968(2) 0.8059(12) 0.2398(17) 0.068(5) Uani 0.472(6) 1 d D U P A 2
H4B H 1.083841 0.814973 0.234682 0.082 Uiso 0.472(6) 1 calc R U P A 2
C5B C 0.9407(13) 0.7677(5) 0.2919(9) 0.069(3) Uani 0.472(6) 1 d D U P A 2
C6B C 0.7696(13) 0.7527(6) 0.2951(9) 0.080(3) Uani 0.472(6) 1 d D U P A 2
H6B H 0.749005 0.724627 0.326283 0.096 Uiso 0.472(6) 1 calc R U P A 2
C7B C 0.6238(14) 0.7794(6) 0.2515(8) 0.075(3) Uani 0.472(6) 1 d D U P A 2
H7B H 0.508420 0.770531 0.257119 0.090 Uiso 0.472(6) 1 calc R U P A 2
C8B C 1.0913(14) 0.7384(5) 0.3406(8) 0.067(3) Uani 0.472(6) 1 d D U P A 2
C9B C 1.2536(14) 0.7362(5) 0.3144(8) 0.079(3) Uani 0.472(6) 1 d D U P A 2
H9B H 1.265942 0.750727 0.264905 0.095 Uiso 0.472(6) 1 calc R U P A 2
C10B C 1.3988(14) 0.7128(5) 0.3594(8) 0.074(3) Uani 0.472(6) 1 d D U P A 2
H10B H 1.507929 0.712925 0.341249 0.088 Uiso 0.472(6) 1 calc R U P A 2
C11B C 1.380(2) 0.6889(6) 0.4330(9) 0.059(4) Uani 0.472(6) 1 d D U P A 2
C12B C 1.215(2) 0.6867(17) 0.454(3) 0.059(5) Uani 0.472(6) 1 d D U P A 2
H12B H 1.196425 0.667855 0.499198 0.071 Uiso 0.472(6) 1 calc R U P A 2
C13B C 1.072(3) 0.7128(12) 0.4090(19) 0.060(5) Uani 0.472(6) 1 d D U P A 2
H13B H 0.961898 0.712408 0.426301 0.072 Uiso 0.472(6) 1 calc R U P A 2
C14B C 1.537(3) 0.6651(12) 0.4848(18) 0.053(4) Uani 0.472(6) 1 d D U P A 2
N1B N 0.238(5) 0.9595(9) 0.1048(14) 0.065(4) Uani 0.37(2) 1 d D U P A 4
N2B N 0.269(8) 0.9306(9) -0.0447(15) 0.062(4) Uani 0.37(2) 1 d D U P A 4
C15B C 0.226(4) 0.9713(10) 0.1807(15) 0.079(4) Uani 0.37(2) 1 d D U P A 4
H15B H 0.222744 0.944363 0.216418 0.094 Uiso 0.37(2) 1 calc R U P A 4
C16B C 0.218(4) 1.0197(11) 0.2120(16) 0.093(5) Uani 0.37(2) 1 d D U P A 4
H16B H 0.208565 1.026169 0.265860 0.112 Uiso 0.37(2) 1 calc R U P A 4
C17B C 0.224(4) 1.0580(9) 0.1544(17) 0.094(5) Uani 0.37(2) 1 d D U P A 4
H17B H 0.222137 1.091663 0.171114 0.112 Uiso 0.37(2) 1 calc R U P A 4
C18B C 0.233(3) 1.0484(8) 0.0742(16) 0.075(4) Uani 0.37(2) 1 d D U P A 4
H18B H 0.232432 1.074518 0.036811 0.090 Uiso 0.37(2) 1 calc R U P A 4
C19B C 0.243(4) 0.9975(8) 0.0520(14) 0.057(4) Uani 0.37(2) 1 d D U P A 4
C20B C 0.259(6) 0.9814(9) -0.0333(14) 0.063(4) Uani 0.37(2) 1 d D U P A 4
C21B C 0.274(4) 1.0170(9) -0.0945(16) 0.071(5) Uani 0.37(2) 1 d D U P A 4
H21B H 0.271364 1.051894 -0.086045 0.086 Uiso 0.37(2) 1 calc R U P A 4
C22B C 0.293(4) 0.9962(11) -0.1673(15) 0.083(5) Uani 0.37(2) 1 d D U P A 4
H22B H 0.310969 1.017886 -0.209046 0.099 Uiso 0.37(2) 1 calc R U P A 4
C23B C 0.286(4) 0.9442(11) -0.1822(15) 0.088(5) Uani 0.37(2) 1 d D U P A 4
H23B H 0.288591 0.931129 -0.233622 0.105 Uiso 0.37(2) 1 calc R U P A 4
C24B C 0.274(5) 0.9135(10) -0.1185(14) 0.073(5) Uani 0.37(2) 1 d D U P A 4
H24B H 0.269496 0.878487 -0.126981 0.088 Uiso 0.37(2) 1 calc R U P A 4

loop_
_atom_site_aniso_label
_atom_site_aniso_U_11
_atom_site_aniso_U_22
_atom_site_aniso_U_33
_atom_site_aniso_U_23
_atom_site_aniso_U_13
_atom_site_aniso_U_12
Cd1 0.034(2) 0.0439(19) 0.060(2) 0.006(2) 0.0195(18) -0.0107(13)
Ni1 0.0289(10) 0.0556(13) 0.0721(18) 0.0150(9) 0.0161(9) 0.0003(8)
O1A 0.050(8) 0.058(7) 0.080(9) 0.008(8) 0.018(6) 0.002(6)
O2A 0.044(5) 0.097(10) 0.092(11) 0.026(8) 0.030(6) 0.019(5)
O3A 0.037(4) 0.076(7) 0.074(10) 0.007(7) 0.026(5) -0.003(4)
O4A 0.026(7) 0.058(6) 0.070(8) 0.001(6) 0.026(5) 0.008(4)
C1A 0.040(5) 0.081(8) 0.085(9) 0.019(8) 0.016(5) 0.009(5)
C2A 0.042(5) 0.076(8) 0.093(7) 0.030(6) 0.023(5) 0.006(5)
C3A 0.043(5) 0.076(10) 0.088(9) 0.023(8) 0.021(5) 0.001(6)
C4A 0.041(6) 0.067(9) 0.099(8) 0.024(8) 0.026(5) 0.004(5)
C5A 0.043(4) 0.081(7) 0.097(7) 0.031(6) 0.021(5) 0.001(5)
C6A 0.048(5) 0.100(7) 0.107(8) 0.042(6) 0.027(5) 0.005(5)
C7A 0.050(5) 0.095(7) 0.104(7) 0.041(6) 0.033(5) 0.012(5)
C8A 0.036(4) 0.082(7) 0.101(7) 0.027(5) 0.023(5) 0.006(4)
C9A 0.040(4) 0.094(7) 0.104(8) 0.042(6) 0.006(5) -0.003(4)
C10A 0.034(4) 0.092(6) 0.098(7) 0.040(6) 0.014(5) 0.000(4)
C11A 0.041(4) 0.068(7) 0.084(7) 0.019(6) 0.025(5) 0.011(5)
C12A 0.039(5) 0.068(10) 0.090(9) 0.017(8) 0.025(6) 0.000(5)
C13A 0.038(5) 0.074(10) 0.083(8) 0.015(7) 0.017(5) -0.003(5)
C14A 0.034(5) 0.070(7) 0.068(8) 0.007(7) 0.019(5) -0.001(5)
N1A 0.042(5) 0.072(5) 0.073(6) -0.003(4) 0.001(5) 0.006(4)
N2A 0.034(5) 0.068(5) 0.073(5) -0.004(4) 0.007(6) 0.003(5)
C15A 0.085(7) 0.086(7) 0.087(7) 0.000(5) 0.024(7) 0.014(6)
C16A 0.114(8) 0.106(8) 0.080(8) -0.016(6) 0.020(7) 0.001(7)
C17A 0.094(8) 0.085(7) 0.096(9) -0.015(6) 0.033(7) 0.005(6)
C18A 0.068(7) 0.079(5) 0.089(8) -0.002(6) 0.020(6) 0.007(5)
C19A 0.037(5) 0.073(5) 0.078(7) -0.006(5) 0.006(6) 0.004(4)
C20A 0.027(4) 0.059(4) 0.077(7) 0.005(4) 0.004(6) -0.004(4)
C21A 0.054(6) 0.071(6) 0.080(7) 0.005(5) 0.017(5) -0.002(5)
C22A 0.081(7) 0.079(7) 0.069(7) 0.006(6) 0.010(6) -0.004(6)
C23A 0.086(7) 0.080(8) 0.072(6) -0.006(6) 0.012(5) -0.010(7)
C24A 0.057(7) 0.074(7) 0.080(6) -0.004(5) 0.017(5) -0.004(6)
O1B 0.035(6) 0.069(10) 0.068(8) 0.008(7) 0.025(5) 0.006(5)
O2B 0.034(4) 0.072(7) 0.065(8) 0.008(6) 0.021(5) -0.001(4)
O3B 0.033(4) 0.079(8) 0.072(10) 0.014(8) 0.027(6) 0.008(4)
O4B 0.023(7) 0.055(6) 0.052(6) -0.007(5) 0.022(5) 0.008(5)
C1B 0.034(4) 0.081(8) 0.066(8) 0.011(7) 0.017(5) 0.006(5)
C2B 0.044(5) 0.081(8) 0.085(8) 0.030(6) 0.027(5) 0.008(6)
C3B 0.042(5) 0.077(11) 0.083(9) 0.028(9) 0.016(6) 0.003(6)
C4B 0.037(6) 0.078(10) 0.093(9) 0.027(8) 0.018(6) 0.002(6)
C5B 0.031(4) 0.085(7) 0.094(8) 0.032(6) 0.021(5) 0.007(5)
C6B 0.035(4) 0.106(8) 0.099(8) 0.046(6) 0.011(5) 0.004(5)
C7B 0.034(5) 0.099(8) 0.096(8) 0.044(6) 0.026(5) 0.006(5)
C8B 0.033(4) 0.080(7) 0.087(7) 0.029(6) 0.012(5) 0.004(5)
C9B 0.045(5) 0.102(8) 0.095(7) 0.044(6) 0.025(5) 0.009(5)
C10B 0.040(5) 0.088(8) 0.099(7) 0.036(6) 0.028(5) 0.012(5)
C11B 0.038(4) 0.065(7) 0.078(7) 0.016(6) 0.016(5) 0.008(5)
C12B 0.042(6) 0.062(9) 0.078(8) 0.015(8) 0.023(5) 0.009(6)
C13B 0.038(6) 0.058(9) 0.087(8) 0.022(8) 0.022(5) 0.008(5)
C14B 0.031(5) 0.066(7) 0.067(8) 0.009(7) 0.022(5) 0.010(5)
N1B 0.044(8) 0.079(7) 0.069(8) 0.016(6) 0.003(8) 0.005(7)
N2B 0.040(8) 0.073(7) 0.070(7) 0.006(6) 0.002(8) -0.002(8)
C15B 0.073(9) 0.087(8) 0.078(8) 0.008(7) 0.018(8) 0.004(8)
C16B 0.101(9) 0.090(9) 0.091(10) 0.006(8) 0.023(9) 0.009(9)
C17B 0.109(11) 0.081(8) 0.093(11) -0.002(8) 0.025(10) 0.006(9)
C18B 0.058(9) 0.073(6) 0.097(10) 0.003(8) 0.021(9) 0.001(7)
C19B 0.031(7) 0.065(6) 0.070(8) 0.009(6) -0.006(8) 0.000(6)
C20B 0.040(7) 0.075(7) 0.072(7) 0.010(6) 0.003(8) -0.002(7)
C21B 0.065(9) 0.077(8) 0.071(9) 0.005(7) 0.005(9) -0.010(7)
C22B 0.089(10) 0.092(10) 0.068(9) 0.007(9) 0.013(8) -0.004(10)
C23B 0.093(10) 0.096(10) 0.073(9) 0.000(8) 0.012(8) -0.019(10)
C24B 0.059(10) 0.084(9) 0.079(8) 0.002(6) 0.018(8) -0.020(9)

loop_
_atom_type_symbol
_atom_type_description
_atom_type_scat_dispersion_real
_atom_type_scat_dispersion_imag
_atom_type_scat_source
C C 0.0033 0.0016 'International Tables Vol C Tables 4.2.6.8 and 6.1.1.4'
H H 0.0000 0.0000 'International Tables Vol C Tables 4.2.6.8 and 6.1.1.4'
N N 0.0061 0.0033 'International Tables Vol C Tables 4.2.6.8 and 6.1.1.4'
O O 0.0106 0.0060 'International Tables Vol C Tables 4.2.6.8 and 6.1.1.4'
Ni Ni 0.3393 1.1124 'International Tables Vol C Tables 4.2.6.8 and 6.1.1.4'
Cd Cd -0.8075 1.2024 'International Tables Vol C Tables 4.2.6.8 and 6.1.1.4'

loop_
_geom_angle_atom_site_label_1
_geom_angle_atom_site_label_2
_geom_angle_atom_site_label_3
_geom_angle
_geom_angle_site_symmetry_1
_geom_angle_site_symmetry_3
_geom_angle_publ_flag
N2B Cd1 N1B 84.1(10) . . ?
N2A Cd1 N1A 84.9(7) . . ?
N2A Cd1 O4B 95.9(14) . 4_475 ?
N2B Cd1 O4B 93(2) . 4_475 ?
O1A Cd1 O4B 152.0(14) . 4_475 ?
O1B Cd1 O4B 152.0(16) . 4_475 ?
N1B Cd1 O4B 94.1(13) . 4_475 ?
N1A Cd1 O4B 95.5(9) . 4_475 ?
O1A Cd1 O3A 105.0(16) . 4_475 ?
O1B Cd1 O2B 61.0(6) . . ?
O4B Cd1 O2B 96.1(11) 4_475 . ?
O1A Cd1 O3B 106.9(16) . 4_475 ?
O3A Cd1 O3B 11.6(9) 4_475 4_475 ?
O1A Cd1 O4A 146.8(13) . 4_475 ?
O3A Cd1 O4A 57.6(5) 4_475 4_475 ?
O1A Cd1 O2A 57.4(6) . . ?
O3A Cd1 O2A 91.6(8) 4_475 . ?
O4A Cd1 O2A 92.8(10) 4_475 . ?
O4B Ni1 O2B 109.1(11) 4_475 . ?
O1A Ni1 O3A 104.8(15) . 4_475 ?
N1A Ni1 N2A 78.7(5) . . ?
O4B Ni1 O1B 159.8(16) 4_475 . ?
O2B Ni1 O1B 63.4(5) . . ?
O1A Ni1 O4A 159.4(13) . 4_475 ?
O3A Ni1 O4A 61.2(5) 4_475 4_475 ?
N1B Ni1 N2B 77.1(8) . . ?
O1A Ni1 O2A 60.8(5) . . ?
O3A Ni1 O2A 99.9(8) 4_475 . ?
O4A Ni1 O2A 104.6(9) 4_475 . ?
O1A Ni1 O3B 104.6(15) . 4_475 ?
O3A Ni1 O3B 11.5(10) 4_475 4_475 ?
O4A Ni1 O3B 64.9(8) 4_475 4_475 ?
O2A Ni1 O3B 110.0(8) . 4_475 ?
C1A O1A Cd1 102.4(15) . . ?
C1A O1A Ni1 93.7(13) . . ?
C1A O2A Ni1 85.5(10) . . ?
C1A O2A Cd1 80.3(10) . . ?
C14A O3A Ni1 89.8(11) . 4_776 ?
C14A O3A Cd1 93.6(12) . 4_776 ?
C14A O4A Ni1 88.2(11) . 4_776 ?
C14A O4A Cd1 86.7(11) . 4_776 ?
O1A C1A O2A 119.4(14) . . ?
O1A C1A C2A 120.5(15) . . ?
O2A C1A C2A 119.7(14) . . ?
C7A C2A C3A 119.4(12) . . ?
C7A C2A C1A 119.4(11) . . ?
C3A C2A C1A 121.2(13) . . ?
C2A C3A C4A 119.3(15) . . ?
C2A C3A H3A 120.4 . . ?
C4A C3A H3A 120.4 . . ?
C5A C4A C3A 122.2(14) . . ?
C5A C4A H4A 118.9 . . ?
C3A C4A H4A 118.9 . . ?
C4A C5A C6A 118.9(11) . . ?
C4A C5A C8A 121.1(11) . . ?
C6A C5A C8A 119.8(10) . . ?
C5A C6A C7A 119.6(10) . . ?
C5A C6A H6A 120.2 . . ?
C7A C6A H6A 120.2 . . ?
C2A C7A C6A 120.3(10) . . ?
C2A C7A H7A 119.9 . . ?
C6A C7A H7A 119.9 . . ?
C13A C8A C9A 119.2(11) . . ?
C13A C8A C5A 120.5(11) . . ?
C9A C8A C5A 120.0(9) . . ?
C8A C9A C10A 119.9(10) . . ?
C8A C9A H9A 120.1 . . ?
C10A C9A H9A 120.1 . . ?
C9A C10A C11A 119.9(10) . . ?
C9A C10A H10A 120.0 . . ?
C11A C10A H10A 120.0 . . ?
C12A C11A C10A 118.1(12) . . ?
C12A C11A C14A 120.4(12) . . ?
C10A C11A C14A 121.2(11) . . ?
C11A C12A C13A 120.4(13) . . ?
C11A C12A H12A 119.8 . . ?
C13A C12A H12A 119.8 . . ?
C8A C13A C12A 121.0(14) . . ?
C8A C13A H13A 119.5 . . ?
C12A C13A H13A 119.5 . . ?
O4A C14A O3A 120.4(14) . . ?
O4A C14A C11A 118.4(13) . . ?
O3A C14A C11A 121.0(13) . . ?
O4A C14A Ni1 61.2(11) . 4_776 ?
O3A C14A Ni1 59.5(11) . 4_776 ?
C11A C14A Ni1 179(2) . 4_776 ?
O4A C14A Cd1 64.3(11) . 4_776 ?
O3A C14A Cd1 57.3(11) . 4_776 ?
C11A C14A Cd1 173(2) . 4_776 ?
C19A N1A C15A 117.9(9) . . ?
C19A N1A Ni1 116.5(8) . . ?
C15A N1A Ni1 125.2(9) . . ?
C19A N1A Cd1 109.0(8) . . ?
C15A N1A Cd1 133.1(10) . . ?
C24A N2A C20A 118.9(10) . . ?
C24A N2A Cd1 125.1(9) . . ?
C20A N2A Cd1 115.6(8) . . ?
C24A N2A Ni1 127.3(8) . . ?
C20A N2A Ni1 113.7(7) . . ?
N1A C15A C16A 124.6(12) . . ?
N1A C15A H15A 117.7 . . ?
C16A C15A H15A 117.7 . . ?
C15A C16A C17A 114.6(11) . . ?
C15A C16A H16A 122.7 . . ?
C17A C16A H16A 122.7 . . ?
C18A C17A C16A 123.9(11) . . ?
C18A C17A H17A 118.0 . . ?
C16A C17A H17A 118.0 . . ?
C17A C18A C19A 114.8(11) . . ?
C17A C18A H18A 122.6 . . ?
C19A C18A H18A 122.6 . . ?
N1A C19A C18A 124.1(10) . . ?
N1A C19A C20A 116.0(8) . . ?
C18A C19A C20A 119.9(10) . . ?
N2A C20A C21A 121.4(10) . . ?
N2A C20A C19A 114.5(8) . . ?
C21A C20A C19A 124.1(9) . . ?
C22A C21A C20A 117.9(10) . . ?
C22A C21A H21A 121.0 . . ?
C20A C21A H21A 121.0 . . ?
C21A C22A C23A 119.7(10) . . ?
C21A C22A H22A 120.1 . . ?
C23A C22A H22A 120.1 . . ?
C24A C23A C22A 118.5(11) . . ?
C24A C23A H23A 120.8 . . ?
C22A C23A H23A 120.8 . . ?
N2A C24A C23A 123.4(11) . . ?
N2A C24A H24A 118.3 . . ?
C23A C24A H24A 118.3 . . ?
C1B O1B Cd1 94.1(15) . . ?
C1B O1B Ni1 85.8(13) . . ?
C1B O2B Ni1 91.8(11) . . ?
C1B O2B Cd1 85.9(11) . . ?
O1B C1B O2B 118.6(15) . . ?
O1B C1B C2B 119.2(15) . . ?
O2B C1B C2B 120.9(15) . . ?
C3B C2B C7B 118.3(12) . . ?
C3B C2B C1B 118.9(13) . . ?
C7B C2B C1B 122.8(13) . . ?
C4B C3B C2B 120.9(15) . . ?
C4B C3B H3B 119.5 . . ?
C2B C3B H3B 119.5 . . ?
C5B C4B C3B 121.5(14) . . ?
C5B C4B H4B 119.2 . . ?
C3B C4B H4B 119.2 . . ?
C4B C5B C6B 118.5(11) . . ?
C4B C5B C8B 122.5(11) . . ?
C6B C5B C8B 118.8(10) . . ?
C5B C6B C7B 120.8(10) . . ?
C5B C6B H6B 119.6 . . ?
C7B C6B H6B 119.6 . . ?
C2B C7B C6B 119.7(11) . . ?
C2B C7B H7B 120.1 . . ?
C6B C7B H7B 120.1 . . ?
C13B C8B C9B 117.9(11) . . ?
C13B C8B C5B 122.3(11) . . ?
C9B C8B C5B 119.7(10) . . ?
C8B C9B C10B 121.9(11) . . ?
C8B C9B H9B 119.0 . . ?
C10B C9B H9B 119.0 . . ?
C9B C10B C11B 119.7(11) . . ?
C9B C10B H10B 120.2 . . ?
C11B C10B H10B 120.2 . . ?
C12B C11B C10B 117.8(12) . . ?
C12B C11B C14B 121.3(13) . . ?
C10B C11B C14B 120.9(12) . . ?
C11B C12B C13B 120.7(15) . . ?
C11B C12B H12B 119.6 . . ?
C13B C12B H12B 119.6 . . ?
C8B C13B C12B 121.4(15) . . ?
C8B C13B H13B 119.3 . . ?
C12B C13B H13B 119.3 . . ?
O4B C14B O3B 120.5(15) . . ?
O4B C14B C11B 118.4(15) . . ?
O3B C14B C11B 119.3(14) . . ?
C15B N1B C19B 118.3(16) . . ?
C15B N1B Cd1 131.0(15) . . ?
C19B N1B Cd1 110.3(13) . . ?
C15B N1B Ni1 123.3(14) . . ?
C19B N1B Ni1 118.3(13) . . ?
C24B N2B C20B 118.6(16) . . ?
C24B N2B Cd1 126.9(15) . . ?
C20B N2B Cd1 114.4(13) . . ?
C24B N2B Ni1 127.3(14) . . ?
C20B N2B Ni1 114.0(12) . . ?
N1B C15B C16B 126.4(18) . . ?
N1B C15B H15B 116.8 . . ?
C16B C15B H15B 116.8 . . ?
C15B C16B C17B 113.0(18) . . ?
C15B C16B H16B 123.5 . . ?
C17B C16B H16B 123.5 . . ?
C18B C17B C16B 123.5(17) . . ?
C18B C17B H17B 118.3 . . ?
C16B C17B H17B 118.3 . . ?
C17B C18B C19B 116.7(17) . . ?
C17B C18B H18B 121.7 . . ?
C19B C18B H18B 121.7 . . ?
N1B C19B C18B 122.0(16) . . ?
N1B C19B C20B 115.6(13) . . ?
C18B C19B C20B 122.4(15) . . ?
N2B C20B C21B 122.8(15) . . ?
N2B C20B C19B 115.0(13) . . ?
C21B C20B C19B 122.1(16) . . ?
C22B C21B C20B 114.6(16) . . ?
C22B C21B H21B 122.7 . . ?
C20B C21B H21B 122.7 . . ?
C21B C22B C23B 123.3(17) . . ?
C21B C22B H22B 118.3 . . ?
C23B C22B H22B 118.3 . . ?
C24B C23B C22B 116.8(18) . . ?
C24B C23B H23B 121.6 . . ?
C22B C23B H23B 121.6 . . ?
N2B C24B C23B 123.3(18) . . ?
N2B C24B H24B 118.4 . . ?
C23B C24B H24B 118.4 . . ?

loop_
_geom_bond_atom_site_label_1
_geom_bond_atom_site_label_2
_geom_bond_distance
_geom_bond_site_symmetry_2
_geom_bond_publ_flag
Cd1 N2A 1.856(19) . ?
Cd1 N2B 1.92(3) . ?
Cd1 O1A 1.99(3) . ?
Cd1 O1B 2.05(3) . ?
Cd1 N1B 2.05(3) . ?
Cd1 N1A 2.071(17) . ?
Cd1 O4B 2.09(3) 4_475 ?
Cd1 O3A 2.19(3) 4_475 ?
Cd1 O2B 2.23(3) . ?
Cd1 O3B 2.24(3) 4_475 ?
Cd1 O4A 2.35(2) 4_475 ?
Cd1 O2A 2.46(2) . ?
Ni1 O4B 1.95(2) 4_475 ?
Ni1 O2B 2.00(2) . ?
Ni1 N1A 2.051(13) . ?
Ni1 O1A 2.06(3) . ?
Ni1 N1B 2.07(2) . ?
Ni1 O3A 2.13(2) 4_475 ?
Ni1 N2A 2.133(14) . ?
Ni1 O1B 2.14(3) . ?
Ni1 O4A 2.17(2) 4_475 ?
Ni1 N2B 2.20(2) . ?
Ni1 O2A 2.23(2) . ?
Ni1 O3B 2.25(3) 4_475 ?
O1A C1A 1.257(12) . ?
O2A C1A 1.266(12) . ?
O3A C14A 1.264(11) . ?
O4A C14A 1.261(11) . ?
C1A C2A 1.488(13) . ?
C2A C7A 1.381(13) . ?
C2A C3A 1.384(15) . ?
C3A C4A 1.388(12) . ?
C3A H3A 0.9300 . ?
C4A C5A 1.367(14) . ?
C4A H4A 0.9300 . ?
C5A C6A 1.383(13) . ?
C5A C8A 1.513(12) . ?
C6A C7A 1.412(13) . ?
C6A H6A 0.9300 . ?
C7A H7A 0.9300 . ?
C8A C13A 1.353(15) . ?
C8A C9A 1.388(13) . ?
C9A C10A 1.397(12) . ?
C9A H9A 0.9300 . ?
C10A C11A 1.411(13) . ?
C10A H10A 0.9300 . ?
C11A C12A 1.369(14) . ?
C11A C14A 1.497(12) . ?
C12A C13A 1.402(12) . ?
C12A H12A 0.9300 . ?
C13A H13A 0.9300 . ?
N1A C19A 1.331(11) . ?
N1A C15A 1.334(11) . ?
N2A C24A 1.308(11) . ?
N2A C20A 1.359(10) . ?
C15A C16A 1.367(13) . ?
C15A H15A 0.9300 . ?
C16A C17A 1.415(15) . ?
C16A H16A 0.9300 . ?
C17A C18A 1.355(15) . ?
C17A H17A 0.9300 . ?
C18A C19A 1.402(12) . ?
C18A H18A 0.9300 . ?
C19A C20A 1.507(12) . ?
C20A C21A 1.390(11) . ?
C21A C22A 1.379(14) . ?
C21A H21A 0.9300 . ?
C22A C23A 1.383(14) . ?
C22A H22A 0.9300 . ?
C23A C24A 1.362(13) . ?
C23A H23A 0.9300 . ?
C24A H24A 0.9300 . ?
O1B C1B 1.267(12) . ?
O2B C1B 1.270(12) . ?
O3B C14B 1.263(12) . ?
O4B C14B 1.258(12) . ?
C1B C2B 1.481(13) . ?
C2B C3B 1.387(15) . ?
C2B C7B 1.388(13) . ?
C3B C4B 1.384(13) . ?
C3B H3B 0.9300 . ?
C4B C5B 1.369(15) . ?
C4B H4B 0.9300 . ?
C5B C6B 1.373(13) . ?
C5B C8B 1.512(12) . ?
C6B C7B 1.420(13) . ?
C6B H6B 0.9300 . ?
C7B H7B 0.9300 . ?
C8B C13B 1.356(16) . ?
C8B C9B 1.378(13) . ?
C9B C10B 1.384(13) . ?
C9B H9B 0.9300 . ?
C10B C11B 1.408(14) . ?
C10B H10B 0.9300 . ?
C11B C12B 1.367(14) . ?
C11B C14B 1.502(13) . ?
C12B C13B 1.406(13) . ?
C12B H12B 0.9300 . ?
C13B H13B 0.9300 . ?
N1B C15B 1.324(16) . ?
N1B C19B 1.338(15) . ?
N2B C24B 1.321(15) . ?
N2B C20B 1.353(15) . ?
C15B C16B 1.380(17) . ?
C15B H15B 0.9300 . ?
C16B C17B 1.40(2) . ?
C16B H16B 0.9300 . ?
C17B C18B 1.377(19) . ?
C17B H17B 0.9300 . ?
C18B C19B 1.394(15) . ?
C18B H18B 0.9300 . ?
C19B C20B 1.512(16) . ?
C20B C21B 1.404(16) . ?
C21B C22B 1.362(19) . ?
C21B H21B 0.9300 . ?
C22B C23B 1.389(19) . ?
C22B H22B 0.9300 . ?
C23B C24B 1.352(16) . ?
C23B H23B 0.9300 . ?
C24B H24B 0.9300 . ?

loop_
_geom_torsion_atom_site_label_1
_geom_torsion_atom_site_label_2
_geom_torsion_atom_site_label_3
_geom_torsion_atom_site_label_4
_geom_torsion
_geom_torsion_site_symmetry_1
_geom_torsion_site_symmetry_2
_geom_torsion_site_symmetry_3
_geom_torsion_site_symmetry_4
_geom_torsion_publ_flag
Cd1 O1A C1A O2A -8(4) . . . . ?
Ni1 O1A C1A O2A -8(3) . . . . ?
Cd1 O1A C1A C2A -179(3) . . . . ?
Ni1 O1A C1A C2A -180(3) . . . . ?
Ni1 O2A C1A O1A 7(3) . . . . ?
Cd1 O2A C1A O1A 6(3) . . . . ?
Ni1 O2A C1A C2A 179(3) . . . . ?
Cd1 O2A C1A C2A 178(3) . . . . ?
O1A C1A C2A C7A 172(3) . . . . ?
O2A C1A C2A C7A 0(4) . . . . ?
O1A C1A C2A C3A -10(5) . . . . ?
O2A C1A C2A C3A 178(3) . . . . ?
C7A C2A C3A C4A 5(5) . . . . ?
C1A C2A C3A C4A -172(3) . . . . ?
C2A C3A C4A C5A -1(5) . . . . ?
C3A C4A C5A C6A -3(4) . . . . ?
C3A C4A C5A C8A 172(3) . . . . ?
C4A C5A C6A C7A 1(3) . . . . ?
C8A C5A C6A C7A -173.9(13) . . . . ?
C3A C2A C7A C6A -7(3) . . . . ?
C1A C2A C7A C6A 171(2) . . . . ?
C5A C6A C7A C2A 4(2) . . . . ?
C4A C5A C8A C13A -150(3) . . . . ?
C6A C5A C8A C13A 25(3) . . . . ?
C4A C5A C8A C9A 36(3) . . . . ?
C6A C5A C8A C9A -149.5(15) . . . . ?
C13A C8A C9A C10A 10(3) . . . . ?
C5A C8A C9A C10A -175.3(13) . . . . ?
C8A C9A C10A C11A -2(2) . . . . ?
C9A C10A C11A C12A -9(3) . . . . ?
C9A C10A C11A C14A 178.3(18) . . . . ?
C10A C11A C12A C13A 11(5) . . . . ?
C14A C11A C12A C13A -176(3) . . . . ?
C9A C8A C13A C12A -8(4) . . . . ?
C5A C8A C13A C12A 178(3) . . . . ?
C11A C12A C13A C8A -3(5) . . . . ?
Ni1 O4A C14A O3A -6(3) 4_776 . . . ?
Cd1 O4A C14A O3A -13(3) 4_776 . . . ?
Ni1 O4A C14A C11A 179(2) 4_776 . . . ?
Cd1 O4A C14A C11A 173(2) 4_776 . . . ?
Cd1 O4A C14A Ni1 -6.4(4) 4_776 . . 4_776 ?
Ni1 O4A C14A Cd1 6.4(4) 4_776 . . 4_776 ?
Ni1 O3A C14A O4A 6(3) 4_776 . . . ?
Cd1 O3A C14A O4A 14(3) 4_776 . . . ?
Ni1 O3A C14A C11A -179(2) 4_776 . . . ?
Cd1 O3A C14A C11A -172(2) 4_776 . . . ?
Cd1 O3A C14A Ni1 7.2(5) 4_776 . . 4_776 ?
Ni1 O3A C14A Cd1 -7.2(5) 4_776 . . 4_776 ?
C12A C11A C14A O4A -2(4) . . . . ?
C10A C11A C14A O4A 171(2) . . . . ?
C12A C11A C14A O3A -177(3) . . . . ?
C10A C11A C14A O3A -4(3) . . . . ?
N1A Cd1 N2A C24A 174(2) . . . . ?
N1A Cd1 N2A C20A 0.2(19) . . . . ?
N1A Cd1 N2A Ni1 -65(6) . . . . ?
C19A N1A C15A C16A -0.2(13) . . . . ?
Ni1 N1A C15A C16A -173.2(15) . . . . ?
Cd1 N1A C15A C16A -178.1(17) . . . . ?
N1A C15A C16A C17A 2.1(14) . . . . ?
C15A C16A C17A C18A -3.5(19) . . . . ?
C16A C17A C18A C19A 3(2) . . . . ?
C15A N1A C19A C18A -0.6(16) . . . . ?
Ni1 N1A C19A C18A 173.0(15) . . . . ?
Cd1 N1A C19A C18A 177.8(15) . . . . ?
C15A N1A C19A C20A 178.4(14) . . . . ?
Ni1 N1A C19A C20A -8.0(16) . . . . ?
Cd1 N1A C19A C20A -3.2(15) . . . . ?
C17A C18A C19A N1A -0.7(18) . . . . ?
C17A C18A C19A C20A -179.6(15) . . . . ?
C24A N2A C20A C21A 4(3) . . . . ?
Cd1 N2A C20A C21A 178.2(17) . . . . ?
Ni1 N2A C20A C21A -177.6(15) . . . . ?
C24A N2A C20A C19A -176(2) . . . . ?
Cd1 N2A C20A C19A -2(3) . . . . ?
Ni1 N2A C20A C19A 2(2) . . . . ?
N1A C19A C20A N2A 4(2) . . . . ?
C18A C19A C20A N2A -177.3(18) . . . . ?
N1A C19A C20A C21A -176.6(15) . . . . ?
C18A C19A C20A C21A 2(2) . . . . ?
N2A C20A C21A C22A -1(2) . . . . ?
C19A C20A C21A C22A 179.3(16) . . . . ?
C20A C21A C22A C23A -2(2) . . . . ?
C21A C22A C23A C24A 2(2) . . . . ?
C20A N2A C24A C23A -4(3) . . . . ?
Cd1 N2A C24A C23A -177.6(18) . . . . ?
Ni1 N2A C24A C23A 177.8(17) . . . . ?
C22A C23A C24A N2A 1(2) . . . . ?
Cd1 O1B C1B O2B 6(3) . . . . ?
Ni1 O1B C1B O2B 6(3) . . . . ?
Cd1 O1B C1B C2B 173(3) . . . . ?
Ni1 O1B C1B C2B 173(3) . . . . ?
Ni1 O2B C1B O1B -6(3) . . . . ?
Cd1 O2B C1B O1B -5(3) . . . . ?
Ni1 O2B C1B C2B -173(3) . . . . ?
Cd1 O2B C1B C2B -172(3) . . . . ?
O1B C1B C2B C3B 18(5) . . . . ?
O2B C1B C2B C3B -175(4) . . . . ?
O1B C1B C2B C7B -161(3) . . . . ?
O2B C1B C2B C7B 6(4) . . . . ?
C7B C2B C3B C4B -1(6) . . . . ?
C1B C2B C3B C4B 179(3) . . . . ?
C2B C3B C4B C5B 0(6) . . . . ?
C3B C4B C5B C6B 4(4) . . . . ?
C3B C4B C5B C8B 179(3) . . . . ?
C4B C5B C6B C7B -6(3) . . . . ?
C8B C5B C6B C7B 179.0(14) . . . . ?
C3B C2B C7B C6B -1(4) . . . . ?
C1B C2B C7B C6B 178(2) . . . . ?
C5B C6B C7B C2B 5(3) . . . . ?
C4B C5B C8B C13B 159(3) . . . . ?
C6B C5B C8B C13B -27(3) . . . . ?
C4B C5B C8B C9B -23(3) . . . . ?
C6B C5B C8B C9B 151.4(16) . . . . ?
C13B C8B C9B C10B -6(3) . . . . ?
C5B C8B C9B C10B 175.6(14) . . . . ?
C8B C9B C10B C11B 2(2) . . . . ?
C9B C10B C11B C12B 4(3) . . . . ?
C9B C10B C11B C14B -177(2) . . . . ?
C10B C11B C12B C13B -7(5) . . . . ?
C14B C11B C12B C13B 175(3) . . . . ?
C9B C8B C13B C12B 3(4) . . . . ?
C5B C8B C13B C12B -179(3) . . . . ?
C11B C12B C13B C8B 4(6) . . . . ?
Ni1 O4B C14B O3B 10(3) 4_776 . . . ?
Cd1 O4B C14B O3B 2(3) 4_776 . . . ?
Ni1 O4B C14B C11B 174(3) 4_776 . . . ?
Cd1 O4B C14B C11B 167(3) 4_776 . . . ?
Ni1 O4B C14B Cd1 7.7(5) 4_776 . . 4_776 ?
Cd1 O3B C14B O4B -2(3) 4_776 . . . ?
Ni1 O3B C14B O4B -8(3) 4_776 . . . ?
Cd1 O3B C14B C11B -166(3) 4_776 . . . ?
Ni1 O3B C14B C11B -173(3) 4_776 . . . ?
Ni1 O3B C14B Cd1 -6.6(5) 4_776 . . 4_776 ?
C12B C11B C14B O4B 27(5) . . . . ?
C10B C11B C14B O4B -151(2) . . . . ?
C12B C11B C14B O3B -168(3) . . . . ?
C10B C11B C14B O3B 14(4) . . . . ?
C12B C11B C14B Cd1 91(7) . . . 4_776 ?
C10B C11B C14B Cd1 -87(6) . . . 4_776 ?
C19B N1B C15B C16B 0.4(7) . . . . ?
Cd1 N1B C15B C16B 172(3) . . . . ?
Ni1 N1B C15B C16B 177(2) . . . . ?
N1B C15B C16B C17B -0.4(6) . . . . ?
C15B C16B C17B C18B 1.6(14) . . . . ?
C16B C17B C18B C19B -2.6(19) . . . . ?
C15B N1B C19B C18B -1.5(15) . . . . ?
Cd1 N1B C19B C18B -175(2) . . . . ?
Ni1 N1B C19B C18B -178(2) . . . . ?
C15B N1B C19B C20B 179(3) . . . . ?
Cd1 N1B C19B C20B 6(3) . . . . ?
Ni1 N1B C19B C20B 3(3) . . . . ?
C17B C18B C19B N1B 2.6(19) . . . . ?
C17B C18B C19B C20B -178(3) . . . . ?
C24B N2B C20B C21B -8(6) . . . . ?
Cd1 N2B C20B C21B 171(3) . . . . ?
Ni1 N2B C20B C21B 176(3) . . . . ?
C24B N2B C20B C19B 177(4) . . . . ?
Cd1 N2B C20B C19B -5(5) . . . . ?
Ni1 N2B C20B C19B 0(5) . . . . ?
N1B C19B C20B N2B -1(4) . . . . ?
C18B C19B C20B N2B 179(3) . . . . ?
N1B C19B C20B C21B -177(3) . . . . ?
C18B C19B C20B C21B 4(5) . . . . ?
N2B C20B C21B C22B 2(5) . . . . ?
C19B C20B C21B C22B 178(3) . . . . ?
C20B C21B C22B C23B 4(4) . . . . ?
C21B C22B C23B C24B -6(4) . . . . ?
C20B N2B C24B C23B 6(6) . . . . ?
Cd1 N2B C24B C23B -172(3) . . . . ?
Ni1 N2B C24B C23B -177(3) . . . . ?
C22B C23B C24B N2B 0(5) . . . . ?
